data_4108297
loop_
_publ_author_name
'Matthew T. Olsen'
'Maurizio Bruschi'
'Luca De Gioia'
'Thomas B. Rauchfuss'
'Scott R. Wilson'

_publ_contact_author
; 
Scott R. Wilson 
University of Illinois 
School of Chemical Sciences, Box 59-1 
505 South Mathews Avenue 
Urbana, Illinois  61801 
USA 
;
_publ_contact_author_email srwilson@uiuc.edu
_publ_contact_author_fax '1  217 244 8068'
_publ_contact_author_phone '1  217 244 1708'
_publ_section_title
;
 Nitrosyl Derivatives of Diiron(I) Dithiolates Mimic the Structure and
 Lewis Acidity of the [FeFe]-Hydrogenase Active Site
;
_journal_name_full 'Journal of the American Chemical Society'
_journal_page_first 12021
_journal_page_last 12030
_journal_paper_doi 10.1021/ja802268p
_journal_volume 130
_journal_year 2008
_chemical_formula_moiety 'C9 H13 Fe2 N O5 P S2, C H2 Cl2, B F4'
_chemical_formula_sum 'C10 H15 B Cl2 F4 Fe2 N O5 P S2'
_chemical_formula_weight 593.73
_chemical_name_systematic
; 
? 
;
_space_group_IT_number 2
_symmetry_cell_setting triclinic
_symmetry_space_group_name_Hall '-P 1'
_symmetry_space_group_name_H-M 'P -1'
_atom_sites_solution_hydrogens geom
_atom_sites_solution_primary direct
_atom_sites_solution_secondary difmap
_audit_creation_method SHELXL-97
_audit_update_record
; 
2008-02-20   text and data added, mto 
;
_cell_angle_alpha 97.095(5)
_cell_angle_beta 101.417(5)
_cell_angle_gamma 90.182(5)
_cell_formula_units_Z 4
_cell_length_a 10.523(3)
_cell_length_b 14.085(4)
_cell_length_c 15.516(5)
_cell_measurement_reflns_used 864
_cell_measurement_temperature 193(2)
_cell_measurement_theta_max 24.26
_cell_measurement_theta_min 2.42
_cell_volume 2236.1(12)
_computing_cell_refinement 'SAINT V7.23A (Bruker, 2005)'
_computing_data_collection 'SMART V5.625 (Bruker, 2001)'
_computing_data_reduction
; 
SAINT V7.23A, XPREP V2005/2, SADABS V2007/4 (Bruker, 2005 & 2007) 
;
_computing_molecular_graphics 'SHELXTL V6.12 (Bruker, 2005)'
_computing_publication_material 'XCIF V6.12 (Bruker, 2005)'
_computing_structure_refinement 'SHELXTL V6.12 (Bruker, 2005)'
_computing_structure_solution 'SHELXTL V6.12 (Bruker, 2005)'
_diffrn_ambient_temperature 193(2)
_diffrn_measured_fraction_theta_full 0.997
_diffrn_measured_fraction_theta_max 0.997
_diffrn_measurement_device 'Siemens Platform/CCD'
_diffrn_measurement_method 'profile data from \w scans'
_diffrn_radiation_monochromator graphite
_diffrn_radiation_source 'normal-focus sealed tube'
_diffrn_radiation_type MoK\a
_diffrn_radiation_wavelength 0.71073
_diffrn_radiation_wavelength_id g21was
_diffrn_reflns_av_R_equivalents 0.0429
_diffrn_reflns_av_sigmaI/netI 0.0586
_diffrn_reflns_limit_h_max 12
_diffrn_reflns_limit_h_min -12
_diffrn_reflns_limit_k_max 17
_diffrn_reflns_limit_k_min -17
_diffrn_reflns_limit_l_max 18
_diffrn_reflns_limit_l_min -18
_diffrn_reflns_number 27997
_diffrn_reflns_theta_full 25.68
_diffrn_reflns_theta_max 25.68
_diffrn_reflns_theta_min 1.86
_diffrn_standards_decay_% 0.1
_diffrn_standards_interval_time 306
_diffrn_standards_number 50
_exptl_absorpt_coefficient_mu 1.848
_exptl_absorpt_correction_T_max 0.8394
_exptl_absorpt_correction_T_min 0.7050
_exptl_absorpt_correction_type integration
_exptl_absorpt_process_details 'SHELXTL/XPREP V2005/2 (Bruker, 2005)'
_exptl_crystal_colour red
_exptl_crystal_density_diffrn 1.764
_exptl_crystal_description prism
_exptl_crystal_F_000 1184
_exptl_crystal_id g21was
_exptl_crystal_preparation
; 
The data crystal was mounted using oil (Parantone-N, Exxon) to a 
0.3 mm cryo-loop (Hampton Research) with the (1 -6 1) scattering 
planes roughly normal to the spindle axis. 
;
_exptl_crystal_size_max 0.18
_exptl_crystal_size_mid 0.14
_exptl_crystal_size_min 0.12
_refine_diff_density_max 0.639
_refine_diff_density_min -0.475
_refine_diff_density_rms 0.079
_refine_ls_extinction_method none
_refine_ls_goodness_of_fit_ref 1.016
_refine_ls_hydrogen_treatment noref
_refine_ls_matrix_type full
_refine_ls_number_parameters 631
_refine_ls_number_reflns 8455
_refine_ls_number_restraints 562
_refine_ls_restrained_S_all 1.046
_refine_ls_R_factor_all 0.0760
_refine_ls_R_factor_gt 0.0408
_refine_ls_shift/su_max 0.022
_refine_ls_shift/su_mean 0.001
_refine_ls_structure_factor_coef Fsqd
_refine_ls_weighting_details 'calc w=1/[\s^2^(Fo^2^)+(0.0494P)^2^+0.8729P] where P=(Fo^2^+2Fc^2^)/3'
_refine_ls_weighting_scheme calc
_refine_ls_wR_factor_gt 0.0922
_refine_ls_wR_factor_ref 0.1050
_reflns_number_gt 5713
_reflns_number_total 8455
_reflns_threshold_expression >2sigma(I)
_cod_data_source_file ja802268p_si_002_2.cif
_cod_data_source_block g21was
_cod_original_cell_volume 2236.0(11)
_cod_original_sg_symbol_Hall '-P 1 '
_cod_original_sg_symbol_H-M 'P -1 '
_cod_database_code 4108297

loop_
_symmetry_equiv_pos_as_xyz
'x, y, z'
'-x, -y, -z'

loop_
_atom_site_label
_atom_site_type_symbol
_atom_site_fract_x
_atom_site_fract_y
_atom_site_fract_z
_atom_site_U_iso_or_equiv
_atom_site_adp_type
_atom_site_occupancy
_atom_site_symmetry_multiplicity
_atom_site_calc_flag
_atom_site_refinement_flags
_atom_site_disorder_assembly
_atom_site_disorder_group
C1 C 0.7998(4) 0.1901(3) 0.2254(3) 0.0472(11) Uani 1 1 d . . .
C2 C 0.9201(5) 0.4927(4) 0.3167(6) 0.118(3) Uani 1 1 d . . .
H2A H 1.0067 0.5233 0.3312 0.176 Uiso 1 1 calc R . .
H2B H 0.8695 0.5188 0.3604 0.176 Uiso 1 1 calc R . .
H2C H 0.8763 0.5052 0.2575 0.176 Uiso 1 1 calc R . .
C3 C 1.0331(6) 0.3289(5) 0.2407(4) 0.098(2) Uani 1 1 d . . .
H3A H 1.1121 0.3694 0.2532 0.146 Uiso 1 1 calc R . .
H3B H 0.9851 0.3343 0.1806 0.146 Uiso 1 1 calc R . .
H3C H 1.0563 0.2622 0.2453 0.146 Uiso 1 1 calc R . .
C4 C 1.0366(5) 0.3612(4) 0.4261(3) 0.0757(16) Uani 1 1 d . . .
H4A H 1.1166 0.3991 0.4312 0.113 Uiso 1 1 calc R . .
H4B H 1.0579 0.2945 0.4327 0.113 Uiso 1 1 calc R . .
H4C H 0.9907 0.3870 0.4727 0.113 Uiso 1 1 calc R . .
C5 C 0.4177(4) 0.3863(3) 0.1605(3) 0.0422(10) Uani 1 1 d . . .
C6 C 0.5734(4) 0.2531(3) 0.0916(3) 0.0474(11) Uani 1 1 d . . .
C7 C 0.6553(5) 0.4292(3) 0.1397(3) 0.0521(12) Uani 1 1 d . . .
C8 C 0.4629(5) 0.2798(4) 0.3488(3) 0.0592(13) Uani 1 1 d . . .
H8A H 0.3689 0.2842 0.3250 0.071 Uiso 1 1 calc R . .
H8B H 0.4733 0.2401 0.3980 0.071 Uiso 1 1 calc R . .
C9 C 0.5189(4) 0.3785(4) 0.3842(3) 0.0561(13) Uani 1 1 d . . .
H9A H 0.5578 0.3804 0.4480 0.067 Uiso 1 1 calc R . .
H9B H 0.4482 0.4250 0.3787 0.067 Uiso 1 1 calc R . .
N1 N 0.7901(3) 0.2285(2) 0.4013(2) 0.0428(9) Uani 1 1 d . . .
O1 O 0.8133(3) 0.1866(3) 0.4616(2) 0.0632(9) Uani 1 1 d . . .
O2 O 0.8342(3) 0.1337(2) 0.1771(2) 0.0704(10) Uani 1 1 d . . .
O3 O 0.3164(3) 0.4154(2) 0.1443(2) 0.0627(9) Uani 1 1 d . . .
O4 O 0.5699(3) 0.1957(3) 0.0324(2) 0.0689(10) Uani 1 1 d . . .
O5 O 0.6993(4) 0.4854(3) 0.1071(3) 0.0810(12) Uani 1 1 d . . .
P1 P 0.93410(10) 0.36694(8) 0.31870(8) 0.0411(3) Uani 1 1 d . . .
S1 S 0.53974(10) 0.22191(7) 0.26237(7) 0.0406(3) Uani 1 1 d . . .
S2 S 0.64163(10) 0.41404(7) 0.32602(7) 0.0412(3) Uani 1 1 d . . .
Fe1 Fe 0.74758(5) 0.27709(4) 0.30732(4) 0.03514(15) Uani 1 1 d . . .
Fe2 Fe 0.57877(5) 0.34059(4) 0.18766(4) 0.03477(15) Uani 1 1 d . . .
C10 C 0.5507(4) 0.6882(3) 0.2391(3) 0.0472(11) Uani 1 1 d . . .
C11 C 0.4242(5) 0.8587(3) 0.4300(3) 0.0567(13) Uani 1 1 d . . .
H11A H 0.3476 0.8974 0.4333 0.085 Uiso 1 1 calc R . .
H11B H 0.4943 0.8812 0.4801 0.085 Uiso 1 1 calc R . .
H11C H 0.4024 0.7915 0.4322 0.085 Uiso 1 1 calc R . .
C12 C 0.3356(5) 0.8386(4) 0.2418(3) 0.0708(15) Uani 1 1 d . . .
H12A H 0.2642 0.8801 0.2525 0.106 Uiso 1 1 calc R . .
H12B H 0.3097 0.7717 0.2417 0.106 Uiso 1 1 calc R . .
H12C H 0.3561 0.8470 0.1842 0.106 Uiso 1 1 calc R . .
C13 C 0.4972(5) 0.9975(3) 0.3319(4) 0.0714(16) Uani 1 1 d . . .
H13A H 0.4175 1.0289 0.3421 0.107 Uiso 1 1 calc R . .
H13B H 0.5161 1.0122 0.2756 0.107 Uiso 1 1 calc R . .
H13C H 0.5694 1.0207 0.3803 0.107 Uiso 1 1 calc R . .
C14 C 0.8941(5) 0.8737(3) 0.1623(3) 0.0483(11) Uani 1 1 d . . .
C15 C 0.6939(4) 0.7467(3) 0.1007(3) 0.0433(10) Uani 1 1 d . . .
C16 C 0.6454(4) 0.9254(3) 0.1495(3) 0.0450(10) Uani 1 1 d . . .
C17 C 0.9627(4) 0.7742(4) 0.3544(3) 0.0552(12) Uani 1 1 d . . .
H17A H 0.9821 0.7352 0.4041 0.066 Uiso 1 1 calc R . .
H17B H 1.0410 0.7763 0.3282 0.066 Uiso 1 1 calc R . .
C18 C 0.9331(4) 0.8745(3) 0.3899(3) 0.0512(12) Uani 1 1 d . . .
H18A H 1.0018 0.9193 0.3826 0.061 Uiso 1 1 calc R . .
H18B H 0.9334 0.8775 0.4540 0.061 Uiso 1 1 calc R . .
N2 N 0.6634(3) 0.7322(3) 0.4137(2) 0.0454(9) Uani 1 1 d . . .
O6 O 0.6707(3) 0.6931(3) 0.4750(2) 0.0762(11) Uani 1 1 d . . .
O7 O 0.4880(3) 0.6324(2) 0.1898(3) 0.0711(10) Uani 1 1 d . . .
O8 O 0.9868(3) 0.8972(3) 0.1431(2) 0.0742(11) Uani 1 1 d . . .
O9 O 0.6577(3) 0.6874(2) 0.0440(2) 0.0645(9) Uani 1 1 d . . .
O10 O 0.5810(3) 0.9826(2) 0.1192(2) 0.0656(9) Uani 1 1 d . . .
P2 P 0.47603(10) 0.86994(7) 0.32770(7) 0.0379(3) Uani 1 1 d . . .
S3 S 0.82961(10) 0.71709(7) 0.27118(7) 0.0393(2) Uani 1 1 d . . .
S4 S 0.77585(10) 0.91189(7) 0.33293(7) 0.0387(2) Uani 1 1 d . . .
Fe3 Fe 0.65310(5) 0.77739(4) 0.31838(4) 0.03380(15) Uani 1 1 d . . .
Fe4 Fe 0.74924(5) 0.83526(4) 0.19532(4) 0.03517(15) Uani 1 1 d . . .
B1 B 0.1575(5) 0.0881(4) 0.3648(4) 0.0468(15) Uani 0.813(6) 1 d PDU A 1
F1 F 0.0421(5) 0.1187(5) 0.3838(4) 0.0785(16) Uani 0.813(6) 1 d PDU A 1
F2 F 0.1459(4) 0.0005(3) 0.3156(4) 0.0918(17) Uani 0.813(6) 1 d PDU A 1
F3 F 0.2097(7) 0.1488(4) 0.3179(4) 0.1084(19) Uani 0.813(6) 1 d PDU A 1
F4 F 0.2427(5) 0.0816(5) 0.4426(3) 0.113(2) Uani 0.813(6) 1 d PDU A 1
B2 B 0.2716(9) 0.5933(5) 0.3639(5) 0.0472(19) Uani 0.73(2) 1 d PDU B 1
F5 F 0.4015(9) 0.6172(9) 0.3868(8) 0.072(2) Uani 0.73(2) 1 d PDU B 1
F6 F 0.2536(9) 0.4990(5) 0.3281(10) 0.086(3) Uani 0.73(2) 1 d PDU B 1
F7 F 0.2088(13) 0.6484(9) 0.3018(7) 0.095(3) Uani 0.73(2) 1 d PDU B 1
F8 F 0.2154(9) 0.6074(10) 0.4368(5) 0.088(2) Uani 0.73(2) 1 d PDU B 1
C19 C 0.1609(9) 0.0704(3) 0.1005(5) 0.090(2) Uani 0.847(7) 1 d PDU C 1
H19A H 0.1917 0.0615 0.1634 0.108 Uiso 0.847(7) 1 calc PR C 1
H19B H 0.0650 0.0640 0.0875 0.108 Uiso 0.847(7) 1 calc PR C 1
Cl1 Cl 0.2041(4) 0.18512(15) 0.08621(17) 0.0908(10) Uani 0.847(7) 1 d PDU C 1
Cl2 Cl 0.2211(4) -0.0195(2) 0.03514(19) 0.0860(9) Uani 0.847(7) 1 d PDU C 1
C20 C 1.1344(5) 0.6096(4) 0.0812(4) 0.0782(16) Uani 1 1 d D . .
H20A H 1.1833 0.6184 0.1432 0.094 Uiso 1 1 calc R . .
H20B H 1.1598 0.5481 0.0519 0.094 Uiso 1 1 calc R . .
Cl3 Cl 1.1755(2) 0.70186(14) 0.02713(12) 0.1116(6) Uani 1 1 d D . .
Cl4 Cl 0.96955(18) 0.60483(15) 0.08073(16) 0.1297(8) Uani 1 1 d D . .
C21 C 0.217(4) 0.097(2) 0.1281(13) 0.094(4) Uani 0.153(7) 1 d PDU C 2
H21A H 0.2889 0.1329 0.1702 0.113 Uiso 0.153(7) 1 calc PR C 2
H21B H 0.1642 0.0643 0.1628 0.113 Uiso 0.153(7) 1 calc PR C 2
Cl5 Cl 0.121(2) 0.1747(10) 0.0670(10) 0.096(3) Uani 0.153(7) 1 d PDU C 2
Cl6 Cl 0.2781(19) 0.0129(14) 0.0578(13) 0.102(3) Uani 0.153(7) 1 d PDU C 2
B3 B 0.1623(17) 0.0910(11) 0.3706(11) 0.074(4) Uani 0.187(6) 1 d PDU A 2
F9 F 0.0326(18) 0.107(2) 0.3537(18) 0.085(5) Uani 0.187(6) 1 d PDU A 2
F10 F 0.212(3) 0.1020(16) 0.2973(13) 0.100(5) Uani 0.187(6) 1 d PDU A 2
F11 F 0.226(2) 0.1532(16) 0.4403(13) 0.115(5) Uani 0.187(6) 1 d PDU A 2
F12 F 0.1845(17) 0.0012(12) 0.3933(18) 0.089(4) Uani 0.187(6) 1 d PDU A 2
B4 B 0.274(2) 0.5935(12) 0.3646(12) 0.047(4) Uani 0.27(2) 1 d PDU B 2
F13 F 0.400(2) 0.612(2) 0.361(2) 0.077(5) Uani 0.27(2) 1 d PDU B 2
F14 F 0.194(4) 0.614(2) 0.2885(15) 0.092(5) Uani 0.27(2) 1 d PDU B 2
F15 F 0.241(3) 0.647(2) 0.4363(16) 0.087(5) Uani 0.27(2) 1 d PDU B 2
F16 F 0.257(2) 0.4991(13) 0.373(2) 0.078(4) Uani 0.27(2) 1 d PDU B 2

loop_
_atom_site_aniso_label
_atom_site_aniso_U_11
_atom_site_aniso_U_22
_atom_site_aniso_U_33
_atom_site_aniso_U_23
_atom_site_aniso_U_13
_atom_site_aniso_U_12
C1 0.041(2) 0.037(3) 0.061(3) -0.002(2) 0.008(2) 0.001(2)
C2 0.048(3) 0.046(3) 0.250(9) 0.052(5) -0.012(4) -0.010(3)
C3 0.077(4) 0.130(6) 0.091(5) -0.018(4) 0.050(4) -0.050(4)
C4 0.057(3) 0.084(4) 0.074(4) 0.007(3) -0.014(3) -0.023(3)
C5 0.047(3) 0.041(2) 0.038(2) 0.0068(19) 0.003(2) 0.003(2)
C6 0.051(3) 0.043(3) 0.048(3) 0.009(2) 0.008(2) 0.006(2)
C7 0.057(3) 0.046(3) 0.060(3) 0.014(2) 0.023(2) 0.010(2)
C8 0.049(3) 0.081(4) 0.053(3) 0.019(3) 0.018(2) 0.006(3)
C9 0.051(3) 0.076(4) 0.044(3) 0.005(2) 0.015(2) 0.022(3)
N1 0.0327(19) 0.045(2) 0.051(2) 0.0125(18) 0.0048(16) 0.0020(16)
O1 0.053(2) 0.081(3) 0.060(2) 0.034(2) 0.0079(16) 0.0117(18)
O2 0.066(2) 0.057(2) 0.081(3) -0.020(2) 0.0156(19) 0.0083(18)
O3 0.051(2) 0.067(2) 0.064(2) 0.0025(17) 0.0018(17) 0.0202(18)
O4 0.079(2) 0.064(2) 0.056(2) -0.0118(19) 0.0063(18) 0.0124(19)
O5 0.095(3) 0.061(2) 0.106(3) 0.037(2) 0.049(2) -0.002(2)
P1 0.0319(6) 0.0347(6) 0.0546(7) 0.0079(5) 0.0020(5) -0.0007(5)
S1 0.0359(6) 0.0387(6) 0.0470(6) 0.0121(5) 0.0039(5) -0.0051(4)
S2 0.0383(6) 0.0353(6) 0.0454(6) -0.0022(5) 0.0014(5) 0.0070(4)
Fe1 0.0313(3) 0.0298(3) 0.0428(4) 0.0050(3) 0.0034(2) 0.0023(2)
Fe2 0.0356(3) 0.0319(3) 0.0366(3) 0.0064(2) 0.0056(2) 0.0017(2)
C10 0.046(3) 0.037(2) 0.062(3) 0.002(2) 0.020(2) 0.006(2)
C11 0.063(3) 0.060(3) 0.058(3) 0.012(2) 0.034(2) 0.010(2)
C12 0.062(3) 0.073(4) 0.068(4) -0.005(3) -0.002(3) 0.028(3)
C13 0.082(4) 0.031(3) 0.120(5) 0.013(3) 0.061(3) 0.012(2)
C14 0.055(3) 0.057(3) 0.035(2) 0.012(2) 0.011(2) 0.004(2)
C15 0.045(3) 0.052(3) 0.033(2) 0.011(2) 0.003(2) 0.010(2)
C16 0.049(3) 0.047(3) 0.041(3) 0.008(2) 0.013(2) 0.000(2)
C17 0.043(3) 0.074(3) 0.048(3) 0.016(3) 0.001(2) 0.007(2)
C18 0.043(3) 0.066(3) 0.041(3) 0.004(2) 0.000(2) -0.011(2)
N2 0.040(2) 0.052(2) 0.050(2) 0.0208(19) 0.0162(17) 0.0062(17)
O6 0.066(2) 0.103(3) 0.074(3) 0.055(2) 0.0205(19) 0.011(2)
O7 0.063(2) 0.051(2) 0.090(3) -0.023(2) 0.012(2) -0.0143(18)
O8 0.059(2) 0.100(3) 0.073(3) 0.015(2) 0.0310(19) -0.013(2)
O9 0.083(2) 0.060(2) 0.042(2) -0.0020(17) -0.0040(17) 0.0052(19)
O10 0.068(2) 0.060(2) 0.071(2) 0.0236(19) 0.0095(18) 0.0186(19)
P2 0.0409(6) 0.0309(6) 0.0451(7) 0.0053(5) 0.0161(5) 0.0019(5)
S3 0.0404(6) 0.0411(6) 0.0387(6) 0.0092(5) 0.0108(5) 0.0092(5)
S4 0.0429(6) 0.0364(6) 0.0366(6) 0.0010(4) 0.0101(5) -0.0064(5)
Fe3 0.0369(3) 0.0298(3) 0.0370(3) 0.0056(2) 0.0122(3) 0.0000(2)
Fe4 0.0375(3) 0.0382(3) 0.0312(3) 0.0069(3) 0.0088(2) 0.0022(2)
B1 0.046(3) 0.046(3) 0.055(4) 0.008(3) 0.023(3) 0.002(3)
F1 0.068(3) 0.093(3) 0.087(4) 0.017(3) 0.039(2) 0.033(2)
F2 0.096(3) 0.070(3) 0.110(4) -0.035(3) 0.050(3) -0.018(2)
F3 0.139(4) 0.084(4) 0.124(4) 0.017(3) 0.077(3) -0.023(4)
F4 0.093(3) 0.172(6) 0.062(3) -0.015(3) 0.004(2) 0.047(4)
B2 0.044(4) 0.038(4) 0.058(4) 0.004(4) 0.007(4) -0.003(4)
F5 0.049(2) 0.071(3) 0.091(6) 0.003(4) 0.011(3) -0.021(2)
F6 0.057(3) 0.055(3) 0.134(8) -0.026(4) 0.010(5) -0.003(2)
F7 0.101(5) 0.093(6) 0.092(5) 0.036(4) 0.004(4) 0.029(5)
F8 0.075(4) 0.123(7) 0.063(3) -0.006(4) 0.020(3) -0.017(4)
C19 0.141(6) 0.060(4) 0.079(4) -0.004(3) 0.053(4) -0.016(4)
Cl1 0.132(3) 0.0677(12) 0.0774(15) 0.0074(10) 0.0340(16) -0.0265(13)
Cl2 0.118(2) 0.0706(15) 0.0790(16) 0.0073(11) 0.0434(15) 0.0154(14)
C20 0.072(4) 0.088(4) 0.073(4) -0.003(3) 0.017(3) -0.005(3)
Cl3 0.1357(16) 0.1089(14) 0.0948(13) -0.0013(11) 0.0437(12) -0.0196(12)
Cl4 0.0866(12) 0.1297(16) 0.176(2) -0.0450(15) 0.0729(13) -0.0105(11)
C21 0.142(8) 0.066(7) 0.078(7) 0.002(6) 0.035(7) -0.027(7)
Cl5 0.134(7) 0.076(5) 0.085(6) -0.006(5) 0.045(6) -0.004(6)
Cl6 0.117(7) 0.088(6) 0.104(7) 0.012(6) 0.031(6) 0.012(5)
B3 0.068(6) 0.099(7) 0.054(7) 0.001(6) 0.013(6) 0.024(7)
F9 0.060(6) 0.093(9) 0.106(11) 0.028(9) 0.018(7) 0.012(7)
F10 0.126(8) 0.093(11) 0.097(7) 0.000(8) 0.066(7) 0.006(10)
F11 0.100(8) 0.136(9) 0.086(7) -0.030(9) -0.010(7) 0.016(9)
F12 0.063(7) 0.080(7) 0.137(10) 0.018(7) 0.047(8) 0.013(6)
B4 0.042(7) 0.037(7) 0.059(7) 0.005(7) 0.007(7) -0.005(8)
F13 0.048(5) 0.070(7) 0.115(12) 0.011(8) 0.023(7) -0.019(6)
F14 0.093(7) 0.104(12) 0.071(6) 0.022(8) -0.008(6) 0.003(10)
F15 0.081(9) 0.099(10) 0.075(6) -0.014(8) 0.018(6) 0.006(9)
F16 0.041(6) 0.044(5) 0.154(12) 0.030(7) 0.018(10) -0.003(5)

loop_
_atom_type_symbol
_atom_type_description
_atom_type_scat_dispersion_real
_atom_type_scat_dispersion_imag
_atom_type_scat_source
C C 0.0033 0.0016 'International Tables Vol C Tables 4.2.6.8 and 6.1.1.4'
H H 0.0000 0.0000 'International Tables Vol C Tables 4.2.6.8 and 6.1.1.4'
B B 0.0013 0.0007 'International Tables Vol C Tables 4.2.6.8 and 6.1.1.4'
N N 0.0061 0.0033 'International Tables Vol C Tables 4.2.6.8 and 6.1.1.4'
O O 0.0106 0.0060 'International Tables Vol C Tables 4.2.6.8 and 6.1.1.4'
F F 0.0171 0.0103 'International Tables Vol C Tables 4.2.6.8 and 6.1.1.4'
P P 0.1023 0.0942 'International Tables Vol C Tables 4.2.6.8 and 6.1.1.4'
S S 0.1246 0.1234 'International Tables Vol C Tables 4.2.6.8 and 6.1.1.4'
Cl Cl 0.1484 0.1585 'International Tables Vol C Tables 4.2.6.8 and 6.1.1.4'
Fe Fe 0.3463 0.8444 'International Tables Vol C Tables 4.2.6.8 and 6.1.1.4'

loop_
_exptl_crystal_face_index_h
_exptl_crystal_face_index_k
_exptl_crystal_face_index_l
_exptl_crystal_face_perp_dist
0.00 0.00 -1.00 0.0500
0.00 1.00 1.00 0.0700
0.00 -1.00 1.00 0.0800
1.00 0.00 -1.00 0.0900
-1.00 0.00 1.00 0.0900
0.00 1.00 -2.00 0.0600

loop_
_geom_angle_atom_site_label_1
_geom_angle_atom_site_label_2
_geom_angle_atom_site_label_3
_geom_angle
O2 C1 Fe1 177.2(4)
P1 C2 H2A 109.5
P1 C2 H2B 109.5
H2A C2 H2B 109.5
P1 C2 H2C 109.5
H2A C2 H2C 109.5
H2B C2 H2C 109.5
P1 C3 H3A 109.5
P1 C3 H3B 109.5
H3A C3 H3B 109.5
P1 C3 H3C 109.5
H3A C3 H3C 109.5
H3B C3 H3C 109.5
P1 C4 H4A 109.5
P1 C4 H4B 109.5
H4A C4 H4B 109.5
P1 C4 H4C 109.5
H4A C4 H4C 109.5
H4B C4 H4C 109.5
O3 C5 Fe2 179.3(4)
O4 C6 Fe2 178.0(4)
O5 C7 Fe2 177.3(5)
C9 C8 S1 112.5(3)
C9 C8 H8A 109.1
S1 C8 H8A 109.1
C9 C8 H8B 109.1
S1 C8 H8B 109.1
H8A C8 H8B 107.8
C8 C9 S2 112.3(3)
C8 C9 H9A 109.1
S2 C9 H9A 109.1
C8 C9 H9B 109.1
S2 C9 H9B 109.1
H9A C9 H9B 107.9
O1 N1 Fe1 173.2(3)
C2 P1 C3 105.3(4)
C2 P1 C4 102.0(3)
C3 P1 C4 105.0(3)
C2 P1 Fe1 117.97(19)
C3 P1 Fe1 115.86(19)
C4 P1 Fe1 109.13(18)
C8 S1 Fe2 103.96(17)
C8 S1 Fe1 102.25(17)
Fe2 S1 Fe1 69.24(4)
C9 S2 Fe2 104.54(16)
C9 S2 Fe1 101.58(16)
Fe2 S2 Fe1 69.41(4)
N1 Fe1 C1 103.28(19)
N1 Fe1 S2 112.40(12)
C1 Fe1 S2 144.17(15)
N1 Fe1 S1 100.57(12)
C1 Fe1 S1 91.00(14)
S2 Fe1 S1 79.66(5)
N1 Fe1 P1 97.85(12)
C1 Fe1 P1 89.88(14)
S2 Fe1 P1 88.49(5)
S1 Fe1 P1 160.84(5)
N1 Fe1 Fe2 151.96(11)
C1 Fe1 Fe2 91.31(14)
S2 Fe1 Fe2 55.09(3)
S1 Fe1 Fe2 54.74(3)
P1 Fe1 Fe2 106.10(4)
C7 Fe2 C6 92.2(2)
C7 Fe2 C5 95.3(2)
C6 Fe2 C5 99.29(19)
C7 Fe2 S1 164.31(15)
C6 Fe2 S1 88.37(14)
C5 Fe2 S1 100.03(14)
C7 Fe2 S2 93.71(16)
C6 Fe2 S2 159.23(14)
C5 Fe2 S2 99.94(14)
S1 Fe2 S2 80.65(5)
C7 Fe2 Fe1 108.78(15)
C6 Fe2 Fe1 103.77(14)
C5 Fe2 Fe1 145.59(13)
S1 Fe2 Fe1 56.02(3)
S2 Fe2 Fe1 55.50(3)
O7 C10 Fe3 179.4(4)
P2 C11 H11A 109.5
P2 C11 H11B 109.5
H11A C11 H11B 109.5
P2 C11 H11C 109.5
H11A C11 H11C 109.5
H11B C11 H11C 109.5
P2 C12 H12A 109.5
P2 C12 H12B 109.5
H12A C12 H12B 109.5
P2 C12 H12C 109.5
H12A C12 H12C 109.5
H12B C12 H12C 109.5
P2 C13 H13A 109.5
P2 C13 H13B 109.5
H13A C13 H13B 109.5
P2 C13 H13C 109.5
H13A C13 H13C 109.5
H13B C13 H13C 109.5
O8 C14 Fe4 178.5(4)
O9 C15 Fe4 176.3(4)
O10 C16 Fe4 178.6(4)
C18 C17 S3 112.6(3)
C18 C17 H17A 109.1
S3 C17 H17A 109.1
C18 C17 H17B 109.1
S3 C17 H17B 109.1
H17A C17 H17B 107.8
C17 C18 S4 111.8(3)
C17 C18 H18A 109.2
S4 C18 H18A 109.2
C17 C18 H18B 109.2
S4 C18 H18B 109.2
H18A C18 H18B 107.9
O6 N2 Fe3 173.8(4)
C12 P2 C13 104.7(3)
C12 P2 C11 105.4(3)
C13 P2 C11 102.7(2)
C12 P2 Fe3 115.31(17)
C13 P2 Fe3 117.70(17)
C11 P2 Fe3 109.62(16)
C17 S3 Fe4 103.99(16)
C17 S3 Fe3 102.80(16)
Fe4 S3 Fe3 69.09(4)
C18 S4 Fe4 104.89(15)
C18 S4 Fe3 101.75(15)
Fe4 S4 Fe3 69.11(4)
N2 Fe3 C10 102.61(19)
N2 Fe3 S4 112.60(13)
C10 Fe3 S4 144.56(15)
N2 Fe3 S3 101.79(12)
C10 Fe3 S3 89.67(14)
S4 Fe3 S3 79.62(5)
N2 Fe3 P2 97.60(12)
C10 Fe3 P2 90.16(13)
S4 Fe3 P2 89.14(5)
S3 Fe3 P2 160.16(5)
N2 Fe3 Fe4 153.28(12)
C10 Fe3 Fe4 91.13(14)
S4 Fe3 Fe4 55.12(3)
S3 Fe3 Fe4 54.91(3)
P2 Fe3 Fe4 105.27(4)
C16 Fe4 C14 96.83(19)
C16 Fe4 C15 93.28(19)
C14 Fe4 C15 97.1(2)
C16 Fe4 S3 163.27(14)
C14 Fe4 S3 99.49(14)
C15 Fe4 S3 88.33(13)
C16 Fe4 S4 92.69(14)
C14 Fe4 S4 101.14(15)
C15 Fe4 S4 159.99(14)
S3 Fe4 S4 80.63(5)
C16 Fe4 Fe3 107.62(14)
C14 Fe4 Fe3 146.21(14)
C15 Fe4 Fe3 104.24(14)
S3 Fe4 Fe3 56.00(3)
S4 Fe4 Fe3 55.76(4)
F2 B1 F1 112.3(5)
F2 B1 F4 108.0(5)
F1 B1 F4 108.7(4)
F2 B1 F3 106.5(4)
F1 B1 F3 112.4(5)
F4 B1 F3 108.9(5)
F8 B2 F6 108.9(6)
F8 B2 F5 110.5(5)
F6 B2 F5 110.3(5)
F8 B2 F7 108.3(6)
F6 B2 F7 108.0(6)
F5 B2 F7 110.8(6)
Cl2 C19 Cl1 114.8(4)
Cl2 C19 H19A 108.6
Cl1 C19 H19A 108.6
Cl2 C19 H19B 108.6
Cl1 C19 H19B 108.6
H19A C19 H19B 107.6
Cl3 C20 Cl4 111.9(3)
Cl3 C20 H20A 109.2
Cl4 C20 H20A 109.2
Cl3 C20 H20B 109.2
Cl4 C20 H20B 109.2
H20A C20 H20B 107.9
Cl6 C21 Cl5 109.6(10)
Cl6 C21 H21A 109.8
Cl5 C21 H21A 109.8
Cl6 C21 H21B 109.8
Cl5 C21 H21B 109.8
H21A C21 H21B 108.2
F12 B3 F9 110.5(11)
F12 B3 F11 106.8(10)
F9 B3 F11 111.0(10)
F12 B3 F10 110.2(10)
F9 B3 F10 109.3(10)
F11 B3 F10 109.0(10)
F16 B4 F15 107.7(9)
F16 B4 F13 110.1(10)
F15 B4 F13 110.7(10)
F16 B4 F14 109.1(10)
F15 B4 F14 109.7(10)
F13 B4 F14 109.5(10)

loop_
_geom_bond_atom_site_label_1
_geom_bond_atom_site_label_2
_geom_bond_distance
C1 O2 1.134(5)
C1 Fe1 1.821(5)
C2 P1 1.782(5)
C2 H2A 0.9800
C2 H2B 0.9800
C2 H2C 0.9800
C3 P1 1.783(5)
C3 H3A 0.9800
C3 H3B 0.9800
C3 H3C 0.9800
C4 P1 1.808(5)
C4 H4A 0.9800
C4 H4B 0.9800
C4 H4C 0.9800
C5 O3 1.136(5)
C5 Fe2 1.804(4)
C6 O4 1.142(5)
C6 Fe2 1.804(5)
C7 O5 1.134(5)
C7 Fe2 1.794(5)
C8 C9 1.503(7)
C8 S1 1.811(5)
C8 H8A 0.9900
C8 H8B 0.9900
C9 S2 1.818(5)
C9 H9A 0.9900
C9 H9B 0.9900
N1 O1 1.152(4)
N1 Fe1 1.669(4)
P1 Fe1 2.2971(13)
S1 Fe2 2.2293(12)
S1 Fe1 2.2639(13)
S2 Fe2 2.2363(13)
S2 Fe1 2.2476(12)
Fe1 Fe2 2.5529(9)
C10 O7 1.134(5)
C10 Fe3 1.827(5)
C11 P2 1.802(4)
C11 H11A 0.9800
C11 H11B 0.9800
C11 H11C 0.9800
C12 P2 1.797(5)
C12 H12A 0.9800
C12 H12B 0.9800
C12 H12C 0.9800
C13 P2 1.801(4)
C13 H13A 0.9800
C13 H13B 0.9800
C13 H13C 0.9800
C14 O8 1.134(5)
C14 Fe4 1.803(5)
C15 O9 1.142(5)
C15 Fe4 1.804(5)
C16 O10 1.140(5)
C16 Fe4 1.799(5)
C17 C18 1.509(6)
C17 S3 1.815(5)
C17 H17A 0.9900
C17 H17B 0.9900
C18 S4 1.827(4)
C18 H18A 0.9900
C18 H18B 0.9900
N2 O6 1.146(4)
N2 Fe3 1.666(4)
P2 Fe3 2.2952(13)
S3 Fe4 2.2293(12)
S3 Fe3 2.2588(13)
S4 Fe4 2.2348(13)
S4 Fe3 2.2521(12)
Fe3 Fe4 2.5451(9)
B1 F2 1.360(5)
B1 F1 1.364(5)
B1 F4 1.367(5)
B1 F3 1.368(5)
B2 F8 1.369(6)
B2 F6 1.372(6)
B2 F5 1.373(5)
B2 F7 1.380(6)
C19 Cl2 1.726(5)
C19 Cl1 1.729(5)
C19 H19A 0.9900
C19 H19B 0.9900
C20 Cl3 1.728(5)
C20 Cl4 1.735(5)
C20 H20A 0.9900
C20 H20B 0.9900
C21 Cl6 1.722(9)
C21 Cl5 1.732(9)
C21 H21A 0.9900
C21 H21B 0.9900
B3 F12 1.363(7)
B3 F9 1.363(7)
B3 F11 1.364(7)
B3 F10 1.364(7)
B4 F16 1.366(7)
B4 F15 1.367(7)
B4 F13 1.368(7)
B4 F14 1.370(7)
